data_2104190
loop_
_publ_author_name
'Cobo, Justo'
'Trilleras, Jorge'
'Quiroga, Jairo'
'Marchal, Antonio'
'Nogueras, Manuel'
'Low, John N.'
'Glidewell, Christopher'

_publ_section_title
;
 <i>N</i>^6^-Substituted 2-amino-4-chloro-5-formylpyrimidines: puckered
 <i>versus</i> planar pyrimidine rings, and hydrogen-bonded aggregation
 in zero, one, two and three dimensions
;
_journal_coeditor_code BM5057
_journal_issue 5
_journal_name_full 'Acta Crystallographica Section B'
_journal_page_first 596
_journal_page_last 609
_journal_paper_doi 10.1107/S0108768108019915
_journal_volume 64
_journal_year 2008
_chemical_formula_moiety 'C9 H11 Cl N4 O2'
_chemical_formula_sum 'C9 H11 Cl N4 O2'
_chemical_formula_weight 242.67
_chemical_name_systematic
;
 ?
;
_space_group_IT_number 14
_symmetry_cell_setting monoclinic
_symmetry_space_group_name_Hall '-P 2ybc'
_symmetry_space_group_name_H-M 'P 1 21/c 1'
_atom_sites_solution_hydrogens geom
_atom_sites_solution_primary direct
_atom_sites_solution_secondary difmap
_cell_angle_alpha 90.00
_cell_angle_beta 97.962(9)
_cell_angle_gamma 90.00
_cell_formula_units_Z 4
_cell_length_a 7.3540(5)
_cell_length_b 8.2910(13)
_cell_length_c 17.276(3)
_cell_measurement_reflns_used 2411
_cell_measurement_temperature 120(2)
_cell_measurement_theta_max 27.53
_cell_measurement_theta_min 3.41
_cell_volume 1043.2(3)
_computing_cell_refinement 'DIRAX/LSQ (Duisenberg et al., 2000)'
_computing_data_collection 'COLLECT (Hooft, 1999)'
_computing_data_reduction 'EVALCCD (Duisenberg et al., 2003)'
_computing_molecular_graphics 'PLATON (Spek, 2003)'
_computing_publication_material 'SHELXL-97 and PRPKAPPA (Ferguson, 1999)'
_computing_structure_refinement 'OSCAIL (McArdle, 2003) and SHELXL-97 (Sheldrick, 1997)'
_computing_structure_solution 'Sir2004 (Burla et al., 2005)'
_diffrn_ambient_temperature 120(2)
_diffrn_measured_fraction_theta_full 0.998
_diffrn_measured_fraction_theta_max 0.998
_diffrn_measurement_device_type 'Bruker-Nonius KappaCCD'
_diffrn_measurement_method '\f & \w scans'
_diffrn_radiation_monochromator graphite
_diffrn_radiation_source 'Bruker-Nonius FR591 rotating anode'
_diffrn_radiation_type 'Mo K\a'
_diffrn_radiation_wavelength 0.71073
_diffrn_reflns_av_R_equivalents 0.0566
_diffrn_reflns_av_sigmaI/netI 0.0335
_diffrn_reflns_limit_h_max 9
_diffrn_reflns_limit_h_min -9
_diffrn_reflns_limit_k_max 10
_diffrn_reflns_limit_k_min -10
_diffrn_reflns_limit_l_max 22
_diffrn_reflns_limit_l_min -22
_diffrn_reflns_number 23197
_diffrn_reflns_theta_full 27.53
_diffrn_reflns_theta_max 27.53
_diffrn_reflns_theta_min 3.41
_diffrn_standards_decay_% 0
_diffrn_standards_number 0
_exptl_absorpt_coefficient_mu 0.357
_exptl_absorpt_correction_T_max 0.916
_exptl_absorpt_correction_T_min 0.862
_exptl_absorpt_correction_type multi-scan
_exptl_absorpt_process_details 'SADABS 2.10 (Sheldrick, 2003)'
_exptl_crystal_colour colourless
_exptl_crystal_density_diffrn 1.545
_exptl_crystal_density_method 'not measured'
_exptl_crystal_description block
_exptl_crystal_F_000 504
_exptl_crystal_size_max 0.43
_exptl_crystal_size_mid 0.27
_exptl_crystal_size_min 0.25
_refine_diff_density_max 0.255
_refine_diff_density_min -0.297
_refine_ls_extinction_method none
_refine_ls_goodness_of_fit_ref 1.084
_refine_ls_hydrogen_treatment constr
_refine_ls_matrix_type full
_refine_ls_number_parameters 145
_refine_ls_number_reflns 2411
_refine_ls_number_restraints 0
_refine_ls_restrained_S_all 1.084
_refine_ls_R_factor_all 0.0608
_refine_ls_R_factor_gt 0.0380
_refine_ls_shift/su_max 0.000
_refine_ls_shift/su_mean 0.000
_refine_ls_structure_factor_coef Fsqd
_refine_ls_weighting_details 'w=1/[\s^2^(Fo^2^)+(0.0287P)^2^+0.8135P] where P=(Fo^2^+2Fc^2^)/3'
_refine_ls_weighting_scheme calc
_refine_ls_wR_factor_gt 0.0775
_refine_ls_wR_factor_ref 0.0873
_reflns_number_gt 1847
_reflns_number_total 2411
_reflns_threshold_expression I>2\s(I)
_cod_data_source_file bm5057.cif
_cod_data_source_block III
_cod_depositor_comments
;
The following automatic conversions were performed:
'_exptl_absorpt_correction_type' value 'Multi-scan' changed to
'multi-scan' according to
'/home/saulius/struct/CIF-dictionaries/cif_core.dic' dictionary named
'cif_core.dic' version 2.4.1 from 2010-06-29.

Automatic conversion script
Id: cif_fix_enum 1527 2010-12-29 10:47:43Z saulius 

The following automatic conversions were performed:

'_exptl_absorpt_correction_type' value 'Multi-scan' changed to
'multi-scan' according to
/home/saulius/struct/CIF-dictionaries/cif_core.dic dictionary named
'cif_core.dic' version 2.4.1 from 2010-06-29.

Automatic conversion script
Id: cif_fix_values 1715 2011-07-08 13:25:40Z adriana 
;
_cod_original_sg_symbol_H-M 'P 21/c'
_cod_database_code 2104190

loop_
_symmetry_equiv_pos_as_xyz
'x, y, z'
'-x, y+1/2, -z+1/2'
'-x, -y, -z'
'x, -y-1/2, z-1/2'

loop_
_atom_site_type_symbol
_atom_site_label
_atom_site_fract_x
_atom_site_fract_y
_atom_site_fract_z
_atom_site_U_iso_or_equiv
_atom_site_adp_type
_atom_site_calc_flag
_atom_site_refinement_flags
_atom_site_occupancy
Cl Cl4 0.04078(6) 0.11154(6) 0.38668(3) 0.02457(14) Uani d . 1
O O51 0.04412(17) 0.62528(15) 0.41908(8) 0.0199(3) Uani d . 1
O O64 0.55062(17) 0.80546(16) 0.24959(8) 0.0220(3) Uani d . 1
N N1 0.55786(19) 0.39370(17) 0.43026(8) 0.0141(3) Uani d . 1
N N2 0.6843(2) 0.16390(19) 0.48805(9) 0.0178(3) Uani d . 1
N N3 0.3866(2) 0.14625(18) 0.42907(9) 0.0168(3) Uani d . 1
N N61 0.42737(19) 0.61957(18) 0.36997(9) 0.0154(3) Uani d . 1
C C2 0.5403(2) 0.2400(2) 0.44905(10) 0.0153(4) Uani d . 1
C C4 0.2386(2) 0.2298(2) 0.40523(10) 0.0164(4) Uani d . 1
C C5 0.2268(2) 0.3973(2) 0.39611(10) 0.0150(4) Uani d . 1
C C6 0.4057(2) 0.4716(2) 0.39821(10) 0.0148(4) Uani d . 1
C C51 0.0596(2) 0.4806(2) 0.40591(10) 0.0174(4) Uani d . 1
C C62 0.2953(2) 0.6987(2) 0.31075(11) 0.0184(4) Uani d . 1
C C63 0.3810(2) 0.7207(2) 0.23665(11) 0.0203(4) Uani d . 1
C C65 0.6784(2) 0.7207(2) 0.30431(11) 0.0204(4) Uani d . 1
C C66 0.6050(2) 0.7030(2) 0.38147(11) 0.0171(4) Uani d . 1
H H2A 0.7710 0.2258 0.5093 0.021 Uiso d R 1
H H2B 0.6663 0.0700 0.5067 0.021 Uiso d R 1
H H51 -0.0492 0.4176 0.4018 0.021 Uiso calc R 1
H H62A 0.2604 0.8050 0.3303 0.022 Uiso calc R 1
H H62B 0.1830 0.6320 0.2998 0.022 Uiso calc R 1
H H63A 0.4017 0.6134 0.2143 0.024 Uiso calc R 1
H H63B 0.2944 0.7805 0.1980 0.024 Uiso calc R 1
H H65A 0.7964 0.7801 0.3125 0.024 Uiso calc R 1
H H65B 0.7015 0.6126 0.2833 0.024 Uiso calc R 1
H H66A 0.6935 0.6410 0.4184 0.021 Uiso calc R 1
H H66B 0.5903 0.8109 0.4043 0.021 Uiso calc R 1

loop_
_atom_site_aniso_label
_atom_site_aniso_U_11
_atom_site_aniso_U_22
_atom_site_aniso_U_33
_atom_site_aniso_U_12
_atom_site_aniso_U_13
_atom_site_aniso_U_23
Cl4 0.0143(2) 0.0211(2) 0.0371(3) -0.00387(19) -0.00087(18) 0.0013(2)
O51 0.0151(6) 0.0197(7) 0.0248(7) 0.0019(5) 0.0027(5) -0.0005(6)
O64 0.0183(7) 0.0262(7) 0.0212(7) -0.0034(6) 0.0021(5) 0.0081(6)
N1 0.0118(7) 0.0165(7) 0.0143(7) 0.0015(6) 0.0026(6) 0.0021(6)
N2 0.0134(7) 0.0168(8) 0.0231(8) -0.0009(6) 0.0019(6) 0.0032(6)
N3 0.0133(7) 0.0179(8) 0.0192(8) -0.0002(6) 0.0014(6) 0.0009(6)
N61 0.0102(7) 0.0190(8) 0.0169(7) -0.0009(6) 0.0017(6) 0.0033(6)
C2 0.0129(8) 0.0194(9) 0.0143(9) 0.0008(7) 0.0047(7) -0.0006(7)
C4 0.0133(8) 0.0210(9) 0.0151(9) -0.0026(7) 0.0024(7) -0.0003(7)
C5 0.0113(8) 0.0185(9) 0.0151(8) 0.0004(7) 0.0019(7) 0.0011(7)
C6 0.0145(8) 0.0178(9) 0.0124(8) 0.0008(7) 0.0033(7) -0.0022(7)
C51 0.0115(8) 0.0229(10) 0.0175(9) -0.0003(7) 0.0009(7) 0.0010(7)
C62 0.0140(8) 0.0201(9) 0.0209(10) 0.0023(7) 0.0014(7) 0.0057(7)
C63 0.0177(9) 0.0235(10) 0.0189(9) -0.0018(8) 0.0000(7) 0.0042(8)
C65 0.0146(9) 0.0250(10) 0.0218(10) 0.0000(8) 0.0029(7) 0.0041(8)
C66 0.0145(8) 0.0180(9) 0.0188(9) -0.0008(7) 0.0018(7) 0.0017(7)

loop_
_atom_type_symbol
_atom_type_description
_atom_type_scat_dispersion_real
_atom_type_scat_dispersion_imag
_atom_type_scat_source
C C 0.0033 0.0016 'International Tables Vol C Tables 4.2.6.8 and 6.1.1.4'
H H 0.0000 0.0000 'International Tables Vol C Tables 4.2.6.8 and 6.1.1.4'
Cl Cl 0.1484 0.1585 'International Tables Vol C Tables 4.2.6.8 and 6.1.1.4'
N N 0.0061 0.0033 'International Tables Vol C Tables 4.2.6.8 and 6.1.1.4'
O O 0.0106 0.0060 'International Tables Vol C Tables 4.2.6.8 and 6.1.1.4'

loop_
_geom_angle_atom_site_label_1
_geom_angle_atom_site_label_2
_geom_angle_atom_site_label_3
_geom_angle
_geom_angle_publ_flag
C63 O64 C65 110.16(14) no
C2 N1 C6 117.34(15) no
C2 N2 H2A 115.1 no
C2 N2 H2B 117.7 no
H2A N2 H2B 121.6 no
C4 N3 C2 113.49(15) no
C6 N61 C62 124.36(15) no
C6 N61 C66 122.13(15) no
C62 N61 C66 112.04(14) no
N1 C2 N2 118.77(16) no
N1 C2 N3 125.90(16) no
N2 C2 N3 115.27(16) no
N3 C4 C5 126.66(16) no
N3 C4 Cl4 113.34(14) no
C5 C4 Cl4 119.97(13) no
C4 C5 C51 120.22(16) no
C4 C5 C6 112.20(15) no
C51 C5 C6 125.43(16) no
N61 C6 N1 117.17(16) no
N61 C6 C5 122.34(16) no
N1 C6 C5 120.48(16) no
O51 C51 C5 126.31(17) no
O51 C51 H51 116.8 no
C5 C51 H51 116.8 no
N61 C62 C63 109.34(15) no
N61 C62 H62A 109.8 no
C63 C62 H62A 109.8 no
N61 C62 H62B 109.8 no
C63 C62 H62B 109.8 no
H62A C62 H62B 108.3 no
O64 C63 C62 112.66(15) no
O64 C63 H63A 109.1 no
C62 C63 H63A 109.1 no
O64 C63 H63B 109.1 no
C62 C63 H63B 109.1 no
H63A C63 H63B 107.8 no
O64 C65 C66 110.48(15) no
O64 C65 H65A 109.6 no
C66 C65 H65A 109.6 no
O64 C65 H65B 109.6 no
C66 C65 H65B 109.6 no
H65A C65 H65B 108.1 no
N61 C66 C65 110.25(15) no
N61 C66 H66A 109.6 no
C65 C66 H66A 109.6 no
N61 C66 H66B 109.6 no
C65 C66 H66B 109.6 no
H66A C66 H66B 108.1 no

loop_
_geom_bond_atom_site_label_1
_geom_bond_atom_site_label_2
_geom_bond_distance
_geom_bond_publ_flag
Cl4 C4 1.7466(18) no
O51 C51 1.229(2) no
O64 C63 1.422(2) no
O64 C65 1.423(2) no
N1 C2 1.326(2) no
N1 C6 1.344(2) no
N2 C2 1.333(2) no
N2 H2A 0.8601 no
N2 H2B 0.86 no
N3 C4 1.308(2) no
N3 C2 1.376(2) no
N61 C6 1.338(2) no
N61 C62 1.464(2) no
N61 C66 1.467(2) no
C4 C5 1.399(3) no
C5 C51 1.441(2) no
C5 C6 1.449(2) no
C51 H51 0.95 no
C62 C63 1.514(3) no
C62 H62A 0.99 no
C62 H62B 0.99 no
C63 H63A 0.99 no
C63 H63B 0.99 no
C65 C66 1.513(3) no
C65 H65A 0.99 no
C65 H65B 0.99 no
C66 H66A 0.99 no
C66 H66B 0.99 no

loop_
_geom_hbond_atom_site_label_D
_geom_hbond_atom_site_label_H
_geom_hbond_atom_site_label_A
_geom_hbond_site_symmetry_A
_geom_hbond_distance_DH
_geom_hbond_distance_HA
_geom_hbond_distance_DA
_geom_hbond_angle_DHA
_geom_hbond_publ_flag
N2 H2A O51 3_666 0.86 2.11 2.955(2) 169 no
N2 H2B N3 3_656 0.86 2.17 3.023(2) 171 no

loop_
_geom_torsion_atom_site_label_1
_geom_torsion_atom_site_label_2
_geom_torsion_atom_site_label_3
_geom_torsion_atom_site_label_4
_geom_torsion
_geom_torsion_publ_flag
C6 N1 C2 N2 -173.30(15) no
C6 N1 C2 N3 9.7(3) no
C4 N3 C2 N1 -15.8(3) no
C4 N3 C2 N2 167.08(15) no
C2 N3 C4 C5 2.6(3) no
C2 N3 C4 Cl4 -175.63(12) no
N3 C4 C5 C51 -150.49(18) no
Cl4 C4 C5 C51 27.6(2) no
N3 C4 C5 C6 13.7(3) no
Cl4 C4 C5 C6 -168.16(13) no
C62 N61 C6 N1 157.70(16) no
C66 N61 C6 N1 -7.4(2) no
C62 N61 C6 C5 -23.3(3) no
C66 N61 C6 C5 171.66(16) no
C2 N1 C6 N61 -171.45(15) no
C2 N1 C6 C5 9.5(2) no
C4 C5 C6 N61 161.18(16) no
C51 C5 C6 N61 -35.6(3) no
C4 C5 C6 N1 -19.8(2) no
C51 C5 C6 N1 143.43(18) no
C4 C5 C51 O51 160.36(18) no
C6 C5 C51 O51 -1.7(3) no
C6 N61 C62 C63 -113.98(18) no
C66 N61 C62 C63 52.4(2) no
C65 O64 C63 C62 59.5(2) no
N61 C62 C63 O64 -55.1(2) no
C63 O64 C65 C66 -59.81(19) no
C6 N61 C66 C65 112.30(18) no
C62 N61 C66 C65 -54.43(19) no
O64 C65 C66 N61 57.5(2) no

loop_
_cod_related_entry_id
_cod_related_entry_database
_cod_related_entry_code
1 ChemSpider 10393673
